data_2010242
loop_
_publ_author_name
'Lynch, D.E.'
'Smith, G.'
'Byriel, K.A.'
'Kennard, C.H.L.'

_publ_section_title
;
 Molecular co-crystals of carboxylic acids. 18. 1:1 Adduct of
 1,3,5-trinitrobenzene with 4-aminobenzoic acid
;
_journal_issue 12
_journal_name_full 'Acta Crystallographica Section C'
_journal_page_first 2079
_journal_page_last 2082
_journal_paper_doi 10.1107/S0108270194003835
_journal_volume 50
_journal_year 1994
_chemical_formula_sum 'C13 H10 N4 O8'
_chemical_formula_weight 350.2
_space_group_IT_number 15
_symmetry_cell_setting monoclinic
_symmetry_space_group_name_Hall '-C 2yc'
_symmetry_space_group_name_H-M 'C 1 2/c 1'
_atom_type_scat_source IntTabIV
_cell_angle_alpha 90
_cell_angle_beta 90.65(3)
_cell_angle_gamma 90
_cell_formula_units_Z 8
_cell_length_a 22.460(10)
_cell_length_b 10.0510(10)
_cell_length_c 13.096(6)
_cell_measurement_reflns_used 25
_cell_measurement_temperature 297
_cell_measurement_theta_max 14
_cell_measurement_theta_min 6
_cell_volume 2956.2(19)
_diffrn_measurement_device 'Enraf-Nonius CAD4'
_diffrn_measurement_method 2\q/\w
_diffrn_radiation_type MoK\a
_diffrn_radiation_wavelength 0.71073
_diffrn_reflns_av_R_equivalents 0.0246
_diffrn_reflns_limit_h_max 26
_diffrn_reflns_limit_h_min 0
_diffrn_reflns_limit_k_max 11
_diffrn_reflns_limit_k_min 0
_diffrn_reflns_limit_l_max 15
_diffrn_reflns_limit_l_min -15
_diffrn_reflns_number 4634
_diffrn_reflns_theta_max 25
_diffrn_standards_decay_% -4.6
_diffrn_standards_interval_count 250
_diffrn_standards_number 3
_exptl_absorpt_coefficient_mu .130
_exptl_absorpt_correction_T_max 1.00
_exptl_absorpt_correction_T_min 0.97
_exptl_absorpt_correction_type empirical
_exptl_crystal_colour Red
_exptl_crystal_density_diffrn 1.574
_exptl_crystal_description Ellipsoidal
_exptl_crystal_size_max 0.36
_exptl_crystal_size_mid 0.28
_exptl_crystal_size_min 0.14
_refine_diff_density_max 0.14
_refine_diff_density_min -0.15
_refine_ls_extinction_method none
_refine_ls_goodness_of_fit_obs 2.05
_refine_ls_hydrogen_treatment noref
_refine_ls_number_parameters 91
_refine_ls_number_reflns 639
_refine_ls_R_factor_obs 0.049
_refine_ls_shift/esd_max 0.02
_refine_ls_structure_factor_coef F
_refine_ls_weighting_details 'w=(\s^2^F~o~ + 0.0000850F~o~^2^)^-1^'
_refine_ls_weighting_scheme calc
_refine_ls_wR_factor_obs 0.043
_reflns_number_observed 653
_reflns_number_total 2601
_reflns_observed_criterion I>2.5\s(I~o~)
_cod_data_source_file as1101.cif
_cod_data_source_block as1101_structure_1_of_1
_cod_depositor_comments
;
The following automatic conversions were performed:

'_refine_ls_weighting_scheme' value 'w=(\s^2^F~o~ +
0.0000850F~o~^2^)^-1^' was changed to 'calc'. New tag
'_refine_ls_weighting_details' was created. The value of the new tag
was set to 'w=(\s^2^F~o~ + 0.0000850F~o~^2^)^-1^'.

Automatic conversion script
Id: cif_fix_values 3143 2015-03-26 13:38:13Z robertas 
;
_cod_original_cell_volume 2955(2)
_cod_original_sg_symbol_H-M 'C 2/c'
_cod_database_code 2010242

loop_
_symmetry_equiv_pos_as_xyz
x,y,z
x,-y,1/2+z
-x,-y,-z
-x,y,1/2-z
1/2+x,1/2+y,z
1/2+x,1/2-y,1/2+z
1/2-x,1/2-y,-z
1/2-x,1/2+y,1/2-z

loop_
_atom_site_label
_atom_site_fract_x
_atom_site_fract_y
_atom_site_fract_z
_atom_site_U_iso_or_equiv
C(1A) .1287(4) .2089(8) .0692(6) .094(4)
N(1A) .1777(3) .2332(9) .1427(6) .118(4)
O(11A) .2281(2) .2264(9) .1139(4) .174(4)
O(12A) .1634(2) .2592(7) .2302(4) .148(3)
C(2A) .0708(4) .2163(9) .0996(6) .105(4)
C(3A) .0265(4) .1872(9) .0285(8) .104(5)
N(3A) -.0363(4) .1917(10) .0649(7) .138(5)
O(31A) -.0441(3) .2435(12) .1469(5) .239(6)
O(32A) -.0731(2) .1521(8) .0036(6) .171(4)
C(4A) .0392(4) .1541(9) -.0691(7) .113(4)
C(5A) .0976(4) .1460(8) -.0974(7) .105(4)
N(5A) .1112(4) .1035(10) -.2014(6) .139(4)
O(51A) .0698(3) .0734(8) -.2573(5) .212(4)
O(52A) .1631(3) .0983(3) -.2242(4) .158(3)
C(6A) .1431(3) .1743(8) -.0291(7) .107(4)
C(1B) .3722(4) .0682(8) .3833(6) .101(4)
C(11B) .4265(3) .0693(9) .3232(7) .114(4)
O(10B) .4261(2) .0843(7) .2293(3) .142(3)
O(11B) .4743(2) .0554(6) .3755(3) .135(2)
C(2B) .3715(3) .0491(8) .4880(7) .108(4)
C(3B) .3196(5) .0528(9) .5417(5) .123(4)
C(4B) .2658(4) .0831(9) .4927(8) .125(5)
N(4B) .2145(3) .0835(8) .5465(5) .162(4)
C(5B) .2668(4) .0975(10) .3887(7) .143(5)
C(6B) .3181(4) .0935(9) .3361(5) .123(4)
H(2A) .061 .241 .166 0.05
H(4A) .009 .138 -.117 0.05
H(6A) .183 .169 -.050 0.05
H(11B) .505 .059 .346 0.05
H(2B) .407 .030 .524 0.05
H(3B) .319 .041 .613 0.05
H(41B) .180 .096 .517 0.05
H(42B) .215 .072 .612 0.05
H(5B) .231 .116 .353 0.05
H(6B) .316 .106 .265 0.05

loop_
_geom_angle_atom_site_label_1
_geom_angle_atom_site_label_2
_geom_angle_atom_site_label_3
_geom_angle
_geom_angle_publ_flag
C(2A) C(1A) N(1A) 120.4(7) yes
C(6A) C(1A) C(2A) 121.4(7) yes
O(12A) N(1A) C(1A) 116.5(7) yes
C(3A) C(2A) C(1A) 118.1(8) yes
C(4A) C(3A) C(2A) 121.9(8) yes
O(31A) N(3A) C(3A) 116.3(9) yes
O(32A) N(3A) O(31A) 128.7(9) yes
N(5A) C(5A) C(4A) 118.7(8) yes
C(6A) C(5A) N(5A) 120.2(8) yes
O(52A) N(5A) C(5A) 117.0(8) yes
C(5A) C(6A) C(1A) 118.6(7) yes
C(6B) C(1B) C(11B) 119.6(7) yes
O(10B) C(11B) C(1B) 122.7(7) yes
O(11B) C(11B) O(10B) 122.9(7) yes
C(4B) C(3B) C(2B) 120.5(7) yes
C(5B) C(4B) C(3B) 117.2(8) yes
C(6B) C(5B) C(4B) 121.8(8) yes
C(6A) C(1A) N(1A) 118.1(7) yes
O(11A) N(1A) C(1A) 119.0(7) yes
O(12A) N(1A) O(11A) 124.5(7) yes
N(3A) C(3A) C(2A) 116.9(9) yes
C(4A) C(3A) N(3A) 121.2(8) yes
O(32A) N(3A) C(3A) 114.7(8) yes
C(5A) C(4A) C(3A) 118.9(8) yes
C(6A) C(5A) C(4A) 121.1(8) yes
O(51A) N(5A) C(5A) 118.0(8) yes
O(52A) N(5A) O(51A) 125.0(8) yes
C(2B) C(1B) C(11B) 123.7(7) yes
C(6B) C(1B) C(2B) 116.7(7) yes
O(11B) C(11B) C(1B) 114.4(7) yes
C(3B) C(2B) C(1B) 121.6(7) yes
N(4B) C(4B) C(3B) 119.9(8) yes
C(5B) C(4B) N(4B) 122.5(8) yes
C(5B) C(6B) C(1B) 122.0(7) yes

loop_
_geom_bond_atom_site_label_1
_geom_bond_atom_site_label_2
_geom_bond_site_symmetry_1
_geom_bond_site_symmetry_2
_geom_bond_distance
_geom_bond_publ_flag
N(1A) C(1A) . . 1.470(10) yes
C(6A) C(1A) . . 1.380(10) yes
O(12A) N(1A) . . 1.220(10) yes
N(3A) C(3A) . . 1.490(10) yes
O(31A) N(3A) . . 1.210(10) yes
C(5A) C(4A) . . 1.370(10) yes
C(6A) C(5A) . . 1.380(10) yes
O(52A) N(5A) . . 1.210(10) yes
C(2B) C(1B) . . 1.380(10) yes
O(10B) C(11B) . . 1.240(10) yes
C(3B) C(2B) . . 1.370(10) yes
N(4B) C(4B) . . 1.360(10) yes
C(6B) C(5B) . . 1.350(10) yes
C(2A) C(1A) . . 1.370(10) yes
O(11A) N(1A) . . 1.200(10) yes
C(3A) C(2A) . . 1.390(10) yes
C(4A) C(3A) . . 1.350(10) yes
O(32A) N(3A) . . 1.210(10) yes
N(5A) C(5A) . . 1.460(10) yes
O(51A) N(5A) . . 1.210(10) yes
C(11B) C(1B) . . 1.460(10) yes
C(6B) C(1B) . . 1.380(10) yes
O(11B) C(11B) . . 1.280(10) yes
C(4B) C(3B) . . 1.400(10) yes
C(5B) C(4B) . . 1.370(10) yes
